data_7041331
loop_
_publ_author_name
'Shuttleworth, Timothy A.'
'Miles-Hobbs, Alexandra M'
'Pringle, Paul G.'
'Sparkes, Hazel A.'

_publ_section_title
;
 2-Pyridyl substituents enhance the activity of
 palladium-phospha-adamantane catalysts for the methoxycarbonylation of
 phenylacetylene.
;
_journal_issue 1
_journal_name_full 'Dalton transactions (Cambridge, England : 2003)'
_journal_page_first 125
_journal_page_last 137
_journal_paper_doi 10.1039/c6dt03983a
_journal_volume 46
_journal_year 2016
_chemical_formula_moiety 'C15 H20 N O3 P'
_chemical_formula_sum 'C15 H20 N O3 P'
_chemical_formula_weight 293.29
_chemical_name_systematic
;
 ?
;
_space_group_crystal_system orthorhombic
_space_group_IT_number 61
_space_group_name_Hall '-P 2ac 2ab'
_space_group_name_H-M_alt 'P b c a'
_symmetry_space_group_name_Hall '-P 2ac 2ab'
_symmetry_space_group_name_H-M 'P b c a'
_atom_sites_solution_hydrogens geom
_atom_sites_solution_primary iterative
_audit_creation_date 2016-08-05
_audit_creation_method
;
Olex2 1.2
(compiled 2016.02.19 svn.r3266 for OlexSys, GUI svn.r5155)
;
_audit_update_record
;
2016-08-05 deposited with the CCDC.
2016-11-30 downloaded from the CCDC.
;
_cell_angle_alpha 90
_cell_angle_beta 90
_cell_angle_gamma 90
_cell_formula_units_Z 8
_cell_length_a 8.0100(2)
_cell_length_b 11.3652(3)
_cell_length_c 32.3906(8)
_cell_measurement_reflns_used 8872
_cell_measurement_temperature 100(2)
_cell_measurement_theta_max 26.76
_cell_measurement_theta_min 2.52
_cell_volume 2948.69(13)
_computing_cell_refinement 'SAINT v8.27A (Bruker, 2012)'
_computing_data_reduction 'SAINT v8.27A (Bruker, 2012)'
_computing_molecular_graphics 'Olex2 (Dolomanov et al., 2009)'
_computing_publication_material 'Olex2 (Dolomanov et al., 2009)'
_computing_structure_refinement 'ShelXL (Sheldrick, 2015)'
_computing_structure_solution
;
Superflip (Palatinus & Chapuis, 2007;Palatinus & van der Lee, 2008;
Palatinus et al., 2012)
;
_diffrn_ambient_temperature 100(2)
_diffrn_detector 'Bruker area detector'
_diffrn_detector_type 'CCD area detector'
_diffrn_measured_fraction_theta_full 1.000
_diffrn_measured_fraction_theta_max 0.999
_diffrn_measurement_device 'Bruker Apex II kappa CCD area detector'
_diffrn_measurement_device_type 'Bruker Apex II kappa CCD area detector'
_diffrn_measurement_method '\f and \w scans'
_diffrn_radiation_monochromator graphite
_diffrn_radiation_type MoK\a
_diffrn_radiation_wavelength 0.71073
_diffrn_reflns_av_R_equivalents 0.0258
_diffrn_reflns_av_unetI/netI 0.0154
_diffrn_reflns_Laue_measured_fraction_full 1.000
_diffrn_reflns_Laue_measured_fraction_max 0.999
_diffrn_reflns_limit_h_max 9
_diffrn_reflns_limit_h_min -10
_diffrn_reflns_limit_k_max 14
_diffrn_reflns_limit_k_min -14
_diffrn_reflns_limit_l_max 41
_diffrn_reflns_limit_l_min -38
_diffrn_reflns_number 21667
_diffrn_reflns_point_group_measured_fraction_full 1.000
_diffrn_reflns_point_group_measured_fraction_max 0.999
_diffrn_reflns_theta_full 26.000
_diffrn_reflns_theta_max 26.780
_diffrn_reflns_theta_min 1.257
_diffrn_source 'fine-focus sealed tube'
_diffrn_standards_number 0
_exptl_absorpt_coefficient_mu 0.193
_exptl_absorpt_correction_T_max 0.7454
_exptl_absorpt_correction_T_min 0.6938
_exptl_absorpt_correction_type multi-scan
_exptl_absorpt_process_details
;
SADABS-2012/1 (Bruker,2012) was used for absorption correction.
wR2(int) was 0.0469 before and 0.0407 after correction.
The Ratio of minimum to maximum transmission is 0.9308.
The \l/2 correction factor is 0.0015.
;
_exptl_crystal_colour colourless
_exptl_crystal_colour_primary colourless
_exptl_crystal_density_diffrn 1.321
_exptl_crystal_description block
_exptl_crystal_F_000 1248
_exptl_crystal_size_max 0.55
_exptl_crystal_size_mid 0.33
_exptl_crystal_size_min 0.21
_refine_diff_density_max 0.345
_refine_diff_density_min -0.220
_refine_diff_density_rms 0.043
_refine_ls_extinction_method none
_refine_ls_goodness_of_fit_ref 1.032
_refine_ls_hydrogen_treatment constr
_refine_ls_matrix_type full
_refine_ls_number_parameters 185
_refine_ls_number_reflns 3146
_refine_ls_number_restraints 0
_refine_ls_restrained_S_all 1.032
_refine_ls_R_factor_all 0.0337
_refine_ls_R_factor_gt 0.0294
_refine_ls_shift/su_max 0.002
_refine_ls_shift/su_mean 0.000
_refine_ls_structure_factor_coef Fsqd
_refine_ls_weighting_details 'w=1/[\s^2^(Fo^2^)+(0.0372P)^2^+1.5621P] where P=(Fo^2^+2Fc^2^)/3'
_refine_ls_weighting_scheme calc
_refine_ls_wR_factor_gt 0.0736
_refine_ls_wR_factor_ref 0.0764
_reflns_Friedel_coverage 0.000
_reflns_number_gt 2827
_reflns_number_total 3146
_reflns_threshold_expression 'I > 2\s(I)'
_cod_data_source_file c6dt03983a2.cif
_cod_data_source_block L2
_cod_depositor_comments 'Adding full bibliography for 7041331--7041344.cif.'
_cod_database_code 7041331
_shelxl_version_number 2013-4
_shelx_space_group_comment
;
The symmetry employed for this shelxl refinement is uniquely defined
by the following loop, which should always be used as a source of
symmetry information in preference to the above space-group names.
They are only intended as comments.
;
_olex2_refinement_description
;
1. Fixed Uiso
 At 1.2 times of:
  All C(H) groups, All C(H,H) groups
 At 1.5 times of:
  All C(H,H,H) groups
2.a Secondary CH2 refined with riding coordinates:
 C3(H3A,H3B), C5(H5A,H5B)
2.b Aromatic/amide H refined with riding coordinates:
 C12(H12), C13(H13), C14(H14), C15(H15)
2.c Idealised Me refined as rotating group:
 C7(H7A,H7B,H7C), C8(H8A,H8B,H8C), C9(H9A,H9B,H9C), C10(H10A,H10B,H10C)
;
_olex2_submission_special_instructions 'No special instructions were received'

loop_
_space_group_symop_operation_xyz
'x, y, z'
'-x+1/2, -y, z+1/2'
'x+1/2, -y+1/2, -z'
'-x, y+1/2, -z+1/2'
'-x, -y, -z'
'x-1/2, y, -z-1/2'
'-x-1/2, y-1/2, z'
'x, -y-1/2, z-1/2'

loop_
_atom_site_label
_atom_site_type_symbol
_atom_site_fract_x
_atom_site_fract_y
_atom_site_fract_z
_atom_site_U_iso_or_equiv
_atom_site_adp_type
_atom_site_occupancy
_atom_site_site_symmetry_order
_atom_site_calc_flag
_atom_site_refinement_flags_posn
P1 P 0.37824(4) 0.70860(3) 0.65390(2) 0.01152(9) Uani 1 1 d .
O1 O 0.53198(11) 0.81354(7) 0.58998(3) 0.01460(19) Uani 1 1 d .
O2 O 0.50045(11) 0.65903(7) 0.54238(2) 0.01486(19) Uani 1 1 d .
O3 O 0.36948(10) 0.53733(7) 0.59135(2) 0.01267(18) Uani 1 1 d .
N1 N 0.50832(14) 0.63843(9) 0.72452(3) 0.0192(2) Uani 1 1 d .
C1 C 0.57592(15) 0.73536(10) 0.62371(4) 0.0130(2) Uani 1 1 d .
C2 C 0.42617(16) 0.76296(10) 0.55905(4) 0.0150(2) Uani 1 1 d .
C3 C 0.25585(15) 0.72974(11) 0.57670(4) 0.0148(2) Uani 1 1 d .
H3A H 0.1839 0.7022 0.5546 0.018 Uiso 1 1 calc R
H3B H 0.2043 0.7985 0.5890 0.018 Uiso 1 1 calc R
C4 C 0.27432(14) 0.63323(10) 0.60934(4) 0.0128(2) Uani 1 1 d .
C5 C 0.64505(15) 0.62179(10) 0.60548(4) 0.0134(2) Uani 1 1 d .
H5A H 0.6619 0.5648 0.6274 0.016 Uiso 1 1 calc R
H5B H 0.7523 0.6373 0.5927 0.016 Uiso 1 1 calc R
C6 C 0.52559(15) 0.57112(10) 0.57338(4) 0.0133(2) Uani 1 1 d .
C7 C 0.70251(16) 0.80069(11) 0.64998(4) 0.0176(3) Uani 1 1 d .
H7A H 0.6575 0.8756 0.6579 0.026 Uiso 1 1 calc GR
H7B H 0.8031 0.8124 0.6344 0.026 Uiso 1 1 calc GR
H7C H 0.7270 0.7554 0.6742 0.026 Uiso 1 1 calc GR
C8 C 0.41541(18) 0.85145(11) 0.52444(4) 0.0208(3) Uani 1 1 d .
H8A H 0.3641 0.9223 0.5344 0.031 Uiso 1 1 calc GR
H8B H 0.3497 0.8195 0.5023 0.031 Uiso 1 1 calc GR
H8C H 0.5256 0.8689 0.5145 0.031 Uiso 1 1 calc GR
C9 C 0.10669(15) 0.58178(12) 0.62159(4) 0.0182(3) Uani 1 1 d .
H9A H 0.1233 0.5201 0.6414 0.027 Uiso 1 1 calc GR
H9B H 0.0523 0.5503 0.5976 0.027 Uiso 1 1 calc GR
H9C H 0.0384 0.6423 0.6335 0.027 Uiso 1 1 calc GR
C10 C 0.59304(16) 0.46340(11) 0.55182(4) 0.0176(3) Uani 1 1 d .
H10A H 0.5119 0.4350 0.5324 0.026 Uiso 1 1 calc GR
H10B H 0.6160 0.4033 0.5718 0.026 Uiso 1 1 calc GR
H10C H 0.6941 0.4834 0.5375 0.026 Uiso 1 1 calc GR
C11 C 0.44345(15) 0.59165(10) 0.68970(4) 0.0131(2) Uani 1 1 d .
C12 C 0.42393(15) 0.47055(11) 0.68454(4) 0.0157(2) Uani 1 1 d .
H12 H 0.3805 0.4404 0.6601 0.019 Uiso 1 1 calc R
C13 C 0.47026(16) 0.39578(11) 0.71641(4) 0.0184(3) Uani 1 1 d .
H13 H 0.4553 0.3149 0.7139 0.022 Uiso 1 1 calc R
C14 C 0.53878(17) 0.44262(11) 0.75190(4) 0.0209(3) Uani 1 1 d .
H14 H 0.5720 0.3944 0.7736 0.025 Uiso 1 1 calc R
C15 C 0.55647(18) 0.56399(12) 0.75416(4) 0.0242(3) Uani 1 1 d .
H15 H 0.6049 0.5955 0.7778 0.029 Uiso 1 1 calc R

loop_
_atom_site_aniso_label
_atom_site_aniso_U_11
_atom_site_aniso_U_22
_atom_site_aniso_U_33
_atom_site_aniso_U_23
_atom_site_aniso_U_13
_atom_site_aniso_U_12
P1 0.01351(16) 0.01061(15) 0.01044(15) -0.00110(11) -0.00086(11) 0.00100(11)
O1 0.0197(4) 0.0121(4) 0.0120(4) 0.0022(3) -0.0030(3) -0.0009(3)
O2 0.0214(4) 0.0134(4) 0.0099(4) 0.0008(3) 0.0001(3) 0.0040(3)
O3 0.0137(4) 0.0111(4) 0.0132(4) -0.0024(3) 0.0001(3) 0.0012(3)
N1 0.0257(6) 0.0162(5) 0.0158(5) 0.0004(4) -0.0062(4) -0.0009(4)
C1 0.0145(5) 0.0129(5) 0.0116(5) 0.0024(4) -0.0012(4) -0.0009(4)
C2 0.0203(6) 0.0122(5) 0.0125(6) -0.0009(4) -0.0033(5) 0.0024(5)
C3 0.0162(6) 0.0153(6) 0.0130(6) -0.0022(4) -0.0045(5) 0.0042(5)
C4 0.0119(5) 0.0129(5) 0.0138(5) -0.0032(4) -0.0015(4) 0.0021(4)
C5 0.0125(6) 0.0151(6) 0.0124(6) 0.0018(4) 0.0000(4) 0.0012(4)
C6 0.0147(6) 0.0136(5) 0.0114(5) 0.0021(4) 0.0010(4) 0.0020(5)
C7 0.0188(6) 0.0170(6) 0.0170(6) 0.0011(5) -0.0030(5) -0.0049(5)
C8 0.0314(7) 0.0165(6) 0.0146(6) 0.0024(5) -0.0032(5) 0.0031(5)
C9 0.0131(6) 0.0205(6) 0.0210(6) -0.0034(5) -0.0008(5) -0.0010(5)
C10 0.0227(6) 0.0160(6) 0.0140(6) -0.0011(5) 0.0017(5) 0.0058(5)
C11 0.0127(6) 0.0141(6) 0.0126(6) 0.0009(4) 0.0009(4) 0.0008(4)
C12 0.0182(6) 0.0150(6) 0.0137(6) -0.0004(5) 0.0010(5) -0.0003(5)
C13 0.0209(6) 0.0127(6) 0.0218(7) 0.0018(5) 0.0026(5) 0.0007(5)
C14 0.0233(7) 0.0206(6) 0.0188(6) 0.0072(5) -0.0022(5) 0.0019(5)
C15 0.0323(8) 0.0230(6) 0.0171(6) 0.0014(5) -0.0098(6) -0.0012(6)

loop_
_atom_type_symbol
_atom_type_description
_atom_type_scat_dispersion_real
_atom_type_scat_dispersion_imag
_atom_type_scat_source
C C 0.0033 0.0016 'International Tables Vol C Tables 4.2.6.8 and 6.1.1.4'
H H 0.0000 0.0000 'International Tables Vol C Tables 4.2.6.8 and 6.1.1.4'
N N 0.0061 0.0033 'International Tables Vol C Tables 4.2.6.8 and 6.1.1.4'
O O 0.0106 0.0060 'International Tables Vol C Tables 4.2.6.8 and 6.1.1.4'
P P 0.1023 0.0942 'International Tables Vol C Tables 4.2.6.8 and 6.1.1.4'

loop_
_geom_angle_atom_site_label_1
_geom_angle_atom_site_label_2
_geom_angle_atom_site_label_3
_geom_angle
C4 P1 C1 92.71(5)
C11 P1 C1 101.83(5)
C11 P1 C4 106.34(5)
C2 O1 C1 115.10(9)
C2 O2 C6 111.77(9)
C6 O3 C4 114.85(9)
C15 N1 C11 117.49(11)
O1 C1 P1 106.59(8)
O1 C1 C5 108.36(9)
O1 C1 C7 106.53(9)
C5 C1 P1 111.68(8)
C7 C1 P1 110.43(8)
C7 C1 C5 112.88(10)
O1 C2 C3 111.48(9)
O1 C2 C8 106.61(10)
O2 C2 O1 110.46(9)
O2 C2 C3 108.01(9)
O2 C2 C8 107.11(10)
C8 C2 C3 113.09(10)
C2 C3 H3A 109.6
C2 C3 H3B 109.6
C2 C3 C4 110.46(10)
H3A C3 H3B 108.1
C4 C3 H3A 109.6
C4 C3 H3B 109.6
O3 C4 P1 114.78(8)
O3 C4 C3 108.14(9)
O3 C4 C9 106.27(9)
C3 C4 P1 104.33(8)
C9 C4 P1 111.59(8)
C9 C4 C3 111.79(10)
C1 C5 H5A 109.5
C1 C5 H5B 109.5
C1 C5 C6 110.84(10)
H5A C5 H5B 108.1
C6 C5 H5A 109.5
C6 C5 H5B 109.5
O2 C6 O3 110.47(9)
O2 C6 C5 107.63(9)
O2 C6 C10 106.98(9)
O3 C6 C5 111.84(9)
O3 C6 C10 106.45(10)
C10 C6 C5 113.39(10)
C1 C7 H7A 109.5
C1 C7 H7B 109.5
C1 C7 H7C 109.5
H7A C7 H7B 109.5
H7A C7 H7C 109.5
H7B C7 H7C 109.5
C2 C8 H8A 109.5
C2 C8 H8B 109.5
C2 C8 H8C 109.5
H8A C8 H8B 109.5
H8A C8 H8C 109.5
H8B C8 H8C 109.5
C4 C9 H9A 109.5
C4 C9 H9B 109.5
C4 C9 H9C 109.5
H9A C9 H9B 109.5
H9A C9 H9C 109.5
H9B C9 H9C 109.5
C6 C10 H10A 109.5
C6 C10 H10B 109.5
C6 C10 H10C 109.5
H10A C10 H10B 109.5
H10A C10 H10C 109.5
H10B C10 H10C 109.5
N1 C11 P1 110.56(8)
N1 C11 C12 122.09(11)
C12 C11 P1 127.27(9)
C11 C12 H12 120.5
C13 C12 C11 119.03(12)
C13 C12 H12 120.5
C12 C13 H13 120.3
C14 C13 C12 119.31(12)
C14 C13 H13 120.3
C13 C14 H14 121.1
C13 C14 C15 117.88(12)
C15 C14 H14 121.1
N1 C15 C14 124.15(12)
N1 C15 H15 117.9
C14 C15 H15 117.9

loop_
_geom_bond_atom_site_label_1
_geom_bond_atom_site_label_2
_geom_bond_distance
P1 C1 1.8857(12)
P1 C4 1.8734(12)
P1 C11 1.8395(12)
O1 C1 1.4515(14)
O1 C2 1.4326(14)
O2 C2 1.4285(14)
O2 C6 1.4307(14)
O3 C4 1.4520(13)
O3 C6 1.4317(14)
N1 C11 1.3509(16)
N1 C15 1.3366(16)
C1 C5 1.5235(16)
C1 C7 1.5178(16)
C2 C3 1.5265(18)
C2 C8 1.5084(16)
C3 H3A 0.9700
C3 H3B 0.9700
C3 C4 1.5307(16)
C4 C9 1.5173(17)
C5 H5A 0.9700
C5 H5B 0.9700
C5 C6 1.5258(16)
C6 C10 1.5095(16)
C7 H7A 0.9600
C7 H7B 0.9600
C7 H7C 0.9600
C8 H8A 0.9600
C8 H8B 0.9600
C8 H8C 0.9600
C9 H9A 0.9600
C9 H9B 0.9600
C9 H9C 0.9600
C10 H10A 0.9600
C10 H10B 0.9600
C10 H10C 0.9600
C11 C12 1.3952(17)
C12 H12 0.9300
C12 C13 1.3875(17)
C13 H13 0.9300
C13 C14 1.3806(19)
C14 H14 0.9300
C14 C15 1.3886(18)
C15 H15 0.9300

loop_
_geom_torsion_atom_site_label_1
_geom_torsion_atom_site_label_2
_geom_torsion_atom_site_label_3
_geom_torsion_atom_site_label_4
_geom_torsion
P1 C1 C5 C6 65.11(11)
P1 C11 C12 C13 -175.33(10)
O1 C1 C5 C6 -52.01(12)
O1 C2 C3 C4 -64.11(12)
O2 C2 C3 C4 57.42(12)
N1 C11 C12 C13 0.97(19)
C1 P1 C4 O3 52.85(9)
C1 P1 C4 C3 -65.30(8)
C1 P1 C4 C9 173.83(9)
C1 P1 C11 N1 88.41(9)
C1 P1 C11 C12 -94.93(12)
C1 O1 C2 O2 -56.28(13)
C1 O1 C2 C3 63.81(12)
C1 O1 C2 C8 -172.33(10)
C1 C5 C6 O2 57.49(12)
C1 C5 C6 O3 -64.01(12)
C1 C5 C6 C10 175.61(10)
C2 O1 C1 P1 -68.37(10)
C2 O1 C1 C5 51.97(12)
C2 O1 C1 C7 173.70(10)
C2 O2 C6 O3 60.74(12)
C2 O2 C6 C5 -61.62(12)
C2 O2 C6 C10 176.20(10)
C2 C3 C4 P1 70.15(10)
C2 C3 C4 O3 -52.46(12)
C2 C3 C4 C9 -169.11(10)
C4 P1 C1 O1 63.90(8)
C4 P1 C1 C5 -54.28(9)
C4 P1 C1 C7 179.23(9)
C4 P1 C11 N1 -175.17(8)
C4 P1 C11 C12 1.48(13)
C4 O3 C6 O2 -56.97(12)
C4 O3 C6 C5 62.88(12)
C4 O3 C6 C10 -172.77(9)
C6 O2 C2 O1 60.88(12)
C6 O2 C2 C3 -61.28(12)
C6 O2 C2 C8 176.61(10)
C6 O3 C4 P1 -63.02(11)
C6 O3 C4 C3 52.96(12)
C6 O3 C4 C9 173.13(9)
C7 C1 C5 C6 -169.75(10)
C8 C2 C3 C4 175.78(10)
C11 P1 C1 O1 171.21(7)
C11 P1 C1 C5 53.04(9)
C11 P1 C1 C7 -73.45(9)
C11 P1 C4 O3 -50.31(9)
C11 P1 C4 C3 -168.47(8)
C11 P1 C4 C9 70.66(9)
C11 N1 C15 C14 -2.2(2)
C11 C12 C13 C14 -1.82(19)
C12 C13 C14 C15 0.7(2)
C13 C14 C15 N1 1.4(2)
C15 N1 C11 P1 177.87(10)
C15 N1 C11 C12 1.02(19)
